data_4116336
loop_
_publ_author_name
'Srinivasan S. Kuduva'
'Donald C. Craig'
'Ashwini Nangia'
'Gautam R. Desiraju'

_publ_contact_author_address
;
      Professor Gautam R. Desiraju
      School of Chemistry
      University of Hyderabad
      Hyderabad  500 046
      India
;
_publ_contact_author_email grdch@uohyd.ernet.in
_publ_contact_author_fax '91 40 3010567'
_publ_contact_author_phone '91 40 3010567'
_publ_section_title
;
 Cubanecarboxylic Acids. Crystal Engineering Considerations and the Role
 of C-H...O Hydrogen Bonds in Determining O-H...O Networks
;
_journal_name_full 'Journal of the American Chemical Society'
_journal_page_first 1936
_journal_page_last 1944
_journal_paper_doi 10.1021/ja981967u
_journal_volume 121
_journal_year 1999
_chemical_formula_sum 'C15 H12 O2'
_chemical_formula_weight 224.3
_space_group_IT_number 14
_symmetry_cell_setting monoclinic
_symmetry_space_group_name_Hall '-P 2ybc'
_symmetry_space_group_name_H-M 'P 1 21/c 1'
_atom_type_scat_source 'International Tables for X-ray Crystallography, Vol. IV'
_cell_angle_alpha 90
_cell_angle_beta 123.448(9)
_cell_angle_gamma 90
_cell_formula_units_Z 4
_cell_length_a 8.998(2)
_cell_length_b 13.605(2)
_cell_length_c 11.056(2)
_cell_measurement_reflns_used 10
_cell_measurement_temperature 294
_cell_measurement_theta_max 25
_cell_measurement_theta_min 21
_cell_volume 1129.3(4)
_diffrn_measurement_device_type 'Nonius CAD-4'
_diffrn_measurement_method \w--2\q
_diffrn_radiation_type 'Cu K\a'
_diffrn_radiation_wavelength 1.54184
_diffrn_reflns_av_R_equivalents 0.027
_diffrn_reflns_limit_h_max 11
_diffrn_reflns_limit_h_min -11
_diffrn_reflns_limit_k_max 16
_diffrn_reflns_limit_k_min 0
_diffrn_reflns_limit_l_max 0
_diffrn_reflns_limit_l_min -13
_diffrn_reflns_number 2266
_diffrn_reflns_theta_max 70
_diffrn_standards_decay_% 22
_diffrn_standards_interval_time 30min
_diffrn_standards_number 1
_exptl_absorpt_coefficient_mu 0.657
_exptl_absorpt_correction_type none
_exptl_crystal_density_diffrn 1.32
_exptl_crystal_F_000 472.0
_refine_diff_density_max 0.18
_refine_diff_density_min -0.30
_refine_ls_extinction_method none
_refine_ls_goodness_of_fit_ref 2.27
_refine_ls_hydrogen_treatment noref
_refine_ls_number_parameters 154
_refine_ls_number_reflns 1559
_refine_ls_R_factor_gt 0.048
_refine_ls_shift/su_max 0.004
_refine_ls_structure_factor_coef F
_refine_ls_weighting_details 'w = 1/[\s^2^(F) + 0.0016F^2^]'
_refine_ls_weighting_scheme calc
_refine_ls_wR_factor_ref 0.066
_reflns_number_gt 1559
_reflns_number_total 2150
_reflns_threshold_expression I>3\s(I)
_cod_data_source_file ja981967u_6.cif
_cod_data_source_block compound15
_cod_original_sg_symbol_H-M 'P 21/c'
_cod_database_code 4116336

loop_
_symmetry_equiv_pos_site_id
_symmetry_equiv_pos_as_xyz
1 x,y,z
2 -x,1/2+y,1/2-z
3 -x,-y,-z
4 x,1/2-y,1/2+z

loop_
_atom_site_label
_atom_site_fract_x
_atom_site_fract_y
_atom_site_fract_z
_atom_site_U_iso_or_equiv
_atom_site_adp_type
_atom_site_type_symbol
O1 0.9310(2) 0.1160(1) 0.9624(1) 0.0739(5) Uani O
O2 0.8054(2) -0.0150(1) 0.8213(1) 0.0721(5) Uani O
C1 0.6782(3) 0.1401(1) 0.7261(2) 0.0569(5) Uani C
C2 0.6004(3) 0.1307(1) 0.5605(2) 0.0612(5) Uani C
C3 0.4087(3) 0.1423(1) 0.5249(2) 0.0639(5) Uani C
C4 0.4212(3) 0.2565(1) 0.5153(2) 0.0560(5) Uani C
C5 0.6161(3) 0.2444(1) 0.5533(2) 0.0574(5) Uani C
C6 0.6911(3) 0.2530(1) 0.7175(2) 0.0628(6) Uani C
C7 0.4997(3) 0.2650(1) 0.6813(2) 0.0664(6) Uani C
C8 0.4846(3) 0.1506(1) 0.6889(2) 0.0651(6) Uani C
C9 0.8160(3) 0.0783(1) 0.8449(2) 0.0571(5) Uani C
C10 0.2856(3) 0.3223(1) 0.3991(2) 0.0557(5) Uani C
C11 0.1572(3) 0.2867(1) 0.2630(2) 0.0663(6) Uani C
C12 0.0413(3) 0.3503(2) 0.1523(2) 0.0781(7) Uani C
C13 0.0523(3) 0.4501(2) 0.1784(3) 0.0804(7) Uani C
C14 0.1780(3) 0.4866(1) 0.3137(3) 0.0751(6) Uani C
C15 0.2935(3) 0.4232(1) 0.4240(2) 0.0651(6) Uani C
HO2 0.9059 -0.0528 0.9031 0.072 Uani H
HC2 0.6384 0.0811 0.5159 0.061 Uani H
HC3 0.3043 0.1010 0.4541 0.064 Uani H
HC5 0.6655 0.2789 0.5029 0.057 Uani H
HC6 0.7958 0.2940 0.7886 0.063 Uani H
HC7 0.4621 0.3144 0.7264 0.066 Uani H
HC8 0.4363 0.1159 0.7399 0.065 Uani H
HC11 0.1477 0.2144 0.2443 0.066 Uani H
HC12 -0.0497 0.3239 0.0540 0.078 Uani H
HC13 -0.0311 0.4960 0.0989 0.080 Uani H
HC14 0.1857 0.5590 0.3322 0.075 Uani H
HC15 0.3834 0.4500 0.5223 0.065 Uani H

loop_
_atom_site_aniso_label
_atom_site_aniso_U_11
_atom_site_aniso_U_22
_atom_site_aniso_U_33
_atom_site_aniso_U_12
_atom_site_aniso_U_13
_atom_site_aniso_U_23
_atom_site_aniso_type_symbol
O1 0.085(1) 0.0519(8) 0.0482(8) 0.0097(7) 0.0141(7) 0.0023(6) O
O2 0.086(1) 0.0451(7) 0.0530(8) 0.0072(6) 0.0181(7) 0.0073(6) O
C1 0.066(1) 0.045(1) 0.045(1) 0.0036(8) 0.0209(9) 0.0061(7) C
C2 0.072(1) 0.047(1) 0.046(1) 0.0102(8) 0.0208(9) 0.0035(8) C
C3 0.065(1) 0.044(1) 0.058(1) -0.0026(8) 0.0183(9) 0.0027(8) C
C4 0.063(1) 0.0420(9) 0.046(1) 0.0025(8) 0.0187(8) 0.0011(7) C
C5 0.061(1) 0.049(1) 0.046(1) 0.0024(8) 0.0191(8) 0.0085(7) C
C6 0.071(1) 0.045(1) 0.044(1) -0.0023(8) 0.0132(9) 0.0043(7) C
C7 0.088(2) 0.050(1) 0.048(1) 0.014(1) 0.029(1) 0.0056(8) C
C8 0.074(1) 0.055(1) 0.062(1) 0.0094(9) 0.035(1) 0.0146(9) C
C9 0.065(1) 0.048(1) 0.044(1) 0.0019(8) 0.0212(9) 0.0058(7) C
C10 0.059(1) 0.0469(9) 0.047(1) 0.0043(8) 0.0207(9) 0.0036(8) C
C11 0.063(1) 0.059(1) 0.055(1) 0.0005(9) 0.0187(9) -0.0001(9) C
C12 0.066(2) 0.087(2) 0.050(1) 0.007(1) 0.013(1) 0.007(1) C
C13 0.079(2) 0.081(2) 0.066(1) 0.025(1) 0.031(1) 0.028(1) C
C14 0.089(2) 0.054(1) 0.078(2) 0.017(1) 0.043(1) 0.016(1) C
C15 0.075(2) 0.049(1) 0.057(1) 0.0041(9) 0.028(1) 0.0022(8) C

loop_
_geom_angle_atom_site_label_1
_geom_angle_atom_site_label_2
_geom_angle_atom_site_label_3
_geom_angle
_geom_angle_site_symmetry_1
_geom_angle_site_symmetry_2
_geom_angle_site_symmetry_3
_geom_angle_publ_flag
C2 C1 C6 90.5(1) 1_555 1_555 1_555 no
C2 C1 C8 89.1(1) 1_555 1_555 1_555 no
C2 C1 C9 127.6(2) 1_555 1_555 1_555 no
C6 C1 C8 90.2(1) 1_555 1_555 1_555 no
C6 C1 C9 124.5(2) 1_555 1_555 1_555 no
C8 C1 C9 123.8(2) 1_555 1_555 1_555 no
C1 C2 C3 90.4(1) 1_555 1_555 1_555 no
C1 C2 C5 89.1(1) 1_555 1_555 1_555 no
C3 C2 C5 90.3(1) 1_555 1_555 1_555 no
C2 C3 C4 90.4(1) 1_555 1_555 1_555 no
C2 C3 C8 90.0(1) 1_555 1_555 1_555 no
C4 C3 C8 90.3(1) 1_555 1_555 1_555 no
C3 C4 C5 89.4(1) 1_555 1_555 1_555 no
C3 C4 C7 89.8(1) 1_555 1_555 1_555 no
C3 C4 C10 127.0(2) 1_555 1_555 1_555 no
C5 C4 C7 88.7(1) 1_555 1_555 1_555 no
C5 C4 C10 123.8(2) 1_555 1_555 1_555 no
C7 C4 C10 126.4(2) 1_555 1_555 1_555 no
C2 C5 C4 89.9(1) 1_555 1_555 1_555 no
C2 C5 C6 90.5(1) 1_555 1_555 1_555 no
C4 C5 C6 90.4(1) 1_555 1_555 1_555 no
C1 C6 C5 89.9(1) 1_555 1_555 1_555 no
C1 C6 C7 90.6(1) 1_555 1_555 1_555 no
C5 C6 C7 90.1(1) 1_555 1_555 1_555 no
C4 C7 C6 90.8(2) 1_555 1_555 1_555 no
C4 C7 C8 89.6(1) 1_555 1_555 1_555 no
C6 C7 C8 89.9(1) 1_555 1_555 1_555 no
C1 C8 C3 90.5(1) 1_555 1_555 1_555 no
C1 C8 C7 89.3(2) 1_555 1_555 1_555 no
C3 C8 C7 90.3(1) 1_555 1_555 1_555 no
O1 C9 O2 123.1(2) 1_555 1_555 1_555 no
O1 C9 C1 120.2(2) 1_555 1_555 1_555 no
O2 C9 C1 116.7(2) 1_555 1_555 1_555 no
C4 C10 C11 121.6(2) 1_555 1_555 1_555 no
C4 C10 C15 119.6(2) 1_555 1_555 1_555 no
C11 C10 C15 118.7(2) 1_555 1_555 1_555 no
C10 C11 C12 120.8(2) 1_555 1_555 1_555 no
C11 C12 C13 119.7(2) 1_555 1_555 1_555 no
C12 C13 C14 120.2(2) 1_555 1_555 1_555 no
C13 C14 C15 120.0(2) 1_555 1_555 1_555 no
C10 C15 C14 120.5(2) 1_555 1_555 1_555 no

loop_
_geom_bond_atom_site_label_1
_geom_bond_atom_site_label_2
_geom_bond_distance
_geom_bond_site_symmetry_1
_geom_bond_site_symmetry_2
_geom_bond_publ_flag
O1 C9 1.242(2) 1_555 1_555 no
O2 C9 1.288(2) 1_555 1_555 no
C1 C2 1.564(2) 1_555 1_555 no
C1 C6 1.548(2) 1_555 1_555 no
C1 C8 1.560(3) 1_555 1_555 no
C1 C9 1.474(2) 1_555 1_555 no
C2 C3 1.551(3) 1_555 1_555 no
C2 C5 1.560(2) 1_555 1_555 no
C3 C4 1.565(2) 1_555 1_555 no
C3 C8 1.550(3) 1_555 1_555 no
C4 C5 1.571(3) 1_555 1_555 no
C4 C7 1.566(3) 1_555 1_555 no
C4 C10 1.488(2) 1_555 1_555 no
C5 C6 1.554(3) 1_555 1_555 no
C6 C7 1.547(3) 1_555 1_555 no
C7 C8 1.568(3) 1_555 1_555 no
C10 C11 1.384(3) 1_555 1_555 no
C10 C15 1.394(2) 1_555 1_555 no
C11 C12 1.388(3) 1_555 1_555 no
C12 C13 1.380(3) 1_555 1_555 no
C13 C14 1.378(3) 1_555 1_555 no
C14 C15 1.383(3) 1_555 1_555 no
